data_1551405
loop_
_publ_author_name
'Meghan B. Ward'
'Andreas Scheitler'
'Meng Yu'
'Laura Senft'
'Annika S. Zillmann'
'John D. Gorden'
'Dean D. Schwartz'
'Ivana Ivanovic-Burmazovic'
'Christian R. Goldsmith'

_publ_section_title
;
 Superoxide dismutase activity enabled by a redox-active ligand rather
 than metal
;
_journal_name_full 'Nature Chemistry'
_journal_page_first 1207
_journal_page_last 1212
_journal_paper_doi 10.1038/s41557-018-0137-1
_journal_volume 10
_journal_year 2018
_chemical_formula_moiety 'C27 H29 N5 O2, C H4 O'
_chemical_formula_sum 'C28 H33 N5 O3'
_chemical_formula_weight 487.61
_chemical_name_systematic
'2-({(2-{bis{(pyridin-2-yl)methyl}amino}ethyl){(pyridin-2-yl)methyl]amino]methyl)benzene-1,4-diol methanol solvate'
_space_group_crystal_system triclinic
_space_group_IT_number 2
_space_group_name_Hall '-P 1'
_space_group_name_H-M_alt 'P -1'
_symmetry_Int_Tables_number 2
_atom_sites_solution_primary iterative
_cell_angle_alpha 93.769(2)
_cell_angle_beta 113.6270(10)
_cell_angle_gamma 103.020(2)
_cell_formula_units_Z 2
_cell_length_a 10.2291(6)
_cell_length_b 11.3937(6)
_cell_length_c 12.5182(7)
_cell_measurement_reflns_used 9984
_cell_measurement_temperature 180
_cell_measurement_theta_max 25.77
_cell_measurement_theta_min 2.21
_cell_volume 1282.25(13)
_computing_cell_refinement 'SAINT V8.38A (Bruker, 2016)'
_computing_data_reduction 'SAINT V8.38A (Bruker, 2016)'
_computing_molecular_graphics 'Olex2 (Dolomanov et al., 2009)'
_computing_publication_material 'Olex2 (Dolomanov et al., 2009)'
_computing_structure_refinement 'olex2.refine (Bourhis et al., 2015)'
_computing_structure_solution 'olex2.solve (Bourhis et al., 2015)'
_diffrn_ambient_temperature 180
_diffrn_measured_fraction_theta_full 0.9760
_diffrn_measured_fraction_theta_max 0.9760
_diffrn_measurement_device_type 'Bruker APEX CCD'
_diffrn_measurement_method '\f and \w scans'
_diffrn_radiation_type 'Mo K\a'
_diffrn_radiation_wavelength 0.71073
_diffrn_reflns_av_R_equivalents 0.0378
_diffrn_reflns_av_unetI/netI 0.0260
_diffrn_reflns_limit_h_max 12
_diffrn_reflns_limit_h_min -12
_diffrn_reflns_limit_k_max 13
_diffrn_reflns_limit_k_min -13
_diffrn_reflns_limit_l_max 15
_diffrn_reflns_limit_l_min -15
_diffrn_reflns_number 26957
_diffrn_reflns_theta_full 25.7719
_diffrn_reflns_theta_max 25.77
_diffrn_reflns_theta_min 1.80
_diffrn_standards_number 0
_exptl_absorpt_coefficient_mu 0.084
_exptl_absorpt_correction_T_max 0.7453
_exptl_absorpt_correction_T_min 0.6369
_exptl_absorpt_correction_type multi-scan
_exptl_absorpt_process_details
'SADABS-2016/2 (Bruker,2016/2) was used for absorption correction. wR2(int) was 0.1027 before and 0.0575 after correction. The Ratio of minimum to maximum transmission is 0.8546. The \l/2 correction factor is Not present.'
_exptl_crystal_colour 'clear yellowish'
_exptl_crystal_colour_lustre clear
_exptl_crystal_colour_modifier yellowish
_exptl_crystal_density_diffrn 1.2628
_exptl_crystal_description Block
_exptl_crystal_F_000 520.2235
_exptl_crystal_size_max 0.1
_exptl_crystal_size_mid 0.1
_exptl_crystal_size_min 0.08
_refine_diff_density_max 0.3529
_refine_diff_density_min -0.3264
_refine_diff_density_rms 0.0741
_refine_ls_d_res_high 0.8173
_refine_ls_d_res_low 11.2923
_refine_ls_goodness_of_fit_ref 1.0795
_refine_ls_hydrogen_treatment mixed
_refine_ls_matrix_type full
_refine_ls_number_constraints 56
_refine_ls_number_parameters 334
_refine_ls_number_reflns 4802
_refine_ls_number_restraints 0
_refine_ls_restrained_S_all 1.0795
_refine_ls_R_factor_all 0.0677
_refine_ls_R_factor_gt 0.0588
_refine_ls_shift/su_max 0.0000
_refine_ls_shift/su_mean 0.0000
_refine_ls_structure_factor_coef Fsqd
_refine_ls_weighting_details 'w=1/[\s^2^(Fo^2^)+(0.0000P)^2^+2.5140P] where P=(Fo^2^+2Fc^2^)/3'
_refine_ls_weighting_scheme calc
_refine_ls_wR_factor_gt 0.1218
_refine_ls_wR_factor_ref 0.1294
_reflns_Friedel_coverage 0.0
_reflns_limit_h_max 11
_reflns_limit_h_min -12
_reflns_limit_k_max 13
_reflns_limit_k_min -13
_reflns_limit_l_max 15
_reflns_limit_l_min 0
_reflns_number_gt 4169
_reflns_number_total 4802
_reflns_threshold_expression I>=2u(I)
_cod_data_source_file 41557_2018_137_MOESM27_ESM.cif
_cod_data_source_block Goldsmith051616_0m_a
_cod_database_code 1551405
_olex2_refinement_description
;
1. Fixed Uiso
 At 1.2 times of:
  All C(H) groups, All C(H,H) groups
 At 1.5 times of:
  All C(H,H,H) groups, All O(H) groups
2.a Secondary CH2 refined with riding coordinates:
 C6(H6a,H6b), C7(H7a,H7b), C21(H21a,H21b), C15(H15a,H15b), C14(H14a,H14b),
 C13(H13a,H13b)
2.b Aromatic/amide H refined with riding coordinates:
 C2(H2a), C1(H1a), C3(H3), C4(H4), C9(H9), C20(H20), C24(H24), C25(H25),
 C27(H27), C19(H19), C18(H18), C17(H17), C12(H12), C11(H11), C10(H10)
2.c Idealised Me refined as rotating group:
 C010(H01a,H01b,H01c)
2.d Idealised tetrahedral OH refined as rotating group with stretchable bonds:
 O1(H1), O3(H3a)
;

loop_
_space_group_symop_id
_space_group_symop_operation_xyz
1 x,y,z
2 -x,-y,-z

loop_
_atom_site_label
_atom_site_type_symbol
_atom_site_fract_x
_atom_site_fract_y
_atom_site_fract_z
_atom_site_U_iso_or_equiv
_atom_site_adp_type
_atom_site_occupancy
_atom_site_refinement_flags_posn
O2 O 0.4204(2) 0.36012(17) 0.80588(18) 0.0357(5) Uani 1.000000 .
C2 C 0.9370(3) 0.2101(3) 0.8399(3) 0.0394(7) Uani 1.000000 .
H2a H 1.0410(3) 0.2465(3) 0.8812(3) 0.0473(8) Uiso 1.000000 R
O1 O 0.0726(2) 0.68290(19) 0.71425(19) 0.0417(5) Uani 1.000000 .
H1 H 0.124(3) 0.758(3) 0.766(3) 0.0625(8) Uiso 1.000000 GR
N1 N 0.7350(2) 0.0572(2) 0.6862(2) 0.0300(5) Uani 1.000000 .
H2 H 0.386(4) 0.306(3) 0.735(3) 0.054(10) Uiso 1.000000 .
C1 C 0.8807(3) 0.1112(3) 0.7497(3) 0.0373(7) Uani 1.000000 .
H1a H 0.9488(3) 0.0793(3) 0.7314(3) 0.0448(8) Uiso 1.000000 R
N2 N 0.3779(2) 0.06086(18) 0.68668(18) 0.0219(4) Uani 1.000000 .
N3 N 0.2057(2) -0.08780(19) 0.85337(19) 0.0267(5) Uani 1.000000 .
O3 O 0.1758(3) 0.30195(19) 0.1411(2) 0.0471(6) Uani 1.000000 .
H3a H 0.233(4) 0.2952(4) 0.218(3) 0.0707(8) Uiso 1.000000 GR
C3 C 0.8386(3) 0.2551(3) 0.8689(3) 0.0366(7) Uani 1.000000 .
H3 H 0.8738(3) 0.3223(3) 0.9316(3) 0.0439(8) Uiso 1.000000 R
N4 N 0.2487(2) 0.25737(18) 0.57187(18) 0.0224(4) Uani 1.000000 .
C4 C 0.6880(3) 0.2007(2) 0.8050(2) 0.0283(6) Uani 1.000000 .
H4 H 0.6181(3) 0.2298(2) 0.8234(2) 0.0340(7) Uiso 1.000000 R
N5 N 0.4036(3) 0.3097(2) 0.36940(19) 0.0302(5) Uani 1.000000 .
C5 C 0.6405(3) 0.1029(2) 0.7137(2) 0.0235(5) Uani 1.000000 .
C6 C 0.4782(3) 0.0455(2) 0.6330(2) 0.0245(5) Uani 1.000000 .
H6a H 0.4626(3) -0.0430(2) 0.6095(2) 0.0294(6) Uiso 1.000000 R
H6b H 0.4520(3) 0.0821(2) 0.5603(2) 0.0294(6) Uiso 1.000000 R
C9 C 0.3619(3) 0.1171(2) 0.9231(2) 0.0295(6) Uani 1.000000 .
H9 H 0.4372(3) 0.1806(2) 0.9192(2) 0.0354(7) Uiso 1.000000 R
C8 C 0.3142(3) 0.0037(2) 0.8519(2) 0.0239(5) Uani 1.000000 .
C7 C 0.3841(3) -0.0244(2) 0.7711(2) 0.0280(6) Uani 1.000000 .
H7a H 0.3325(3) -0.1087(2) 0.7263(2) 0.0336(7) Uiso 1.000000 R
H7b H 0.4891(3) -0.0209(2) 0.8198(2) 0.0336(7) Uiso 1.000000 R
C010 C 0.1866(5) 0.4255(3) 0.1332(4) 0.0716(12) Uani 1.000000 .
H01a H 0.141(3) 0.4339(5) 0.0498(4) 0.1074(19) Uiso 1.000000 GR
H01b H 0.135(3) 0.4565(8) 0.175(2) 0.1074(19) Uiso 1.000000 GR
H01c H 0.2914(5) 0.4724(5) 0.169(2) 0.1074(19) Uiso 1.000000 GR
C20 C 0.5258(3) 0.3023(3) 0.3558(3) 0.0355(7) Uani 1.000000 .
H20 H 0.5173(3) 0.2858(3) 0.2775(3) 0.0427(8) Uiso 1.000000 R
C21 C 0.1346(3) 0.2863(2) 0.6052(2) 0.0258(5) Uani 1.000000 .
H21a H 0.0474(3) 0.2878(2) 0.5327(2) 0.0310(7) Uiso 1.000000 R
H21b H 0.1017(3) 0.2210(2) 0.6447(2) 0.0310(7) Uiso 1.000000 R
C22 C 0.1917(3) 0.4080(2) 0.6871(2) 0.0233(5) Uani 1.000000 .
C23 C 0.3307(3) 0.4380(2) 0.7846(2) 0.0250(5) Uani 1.000000 .
C24 C 0.3792(3) 0.5475(2) 0.8622(2) 0.0308(6) Uani 1.000000 .
H24 H 0.4719(3) 0.5668(2) 0.9298(2) 0.0369(7) Uiso 1.000000 R
C25 C 0.2931(3) 0.6293(2) 0.8420(2) 0.0304(6) Uani 1.000000 .
H25 H 0.3271(3) 0.7037(2) 0.8961(2) 0.0365(7) Uiso 1.000000 R
C26 C 0.1580(3) 0.6029(2) 0.7433(2) 0.0275(6) Uani 1.000000 .
C27 C 0.1082(3) 0.4915(2) 0.6672(2) 0.0256(5) Uani 1.000000 .
H27 H 0.0149(3) 0.4722(2) 0.6002(2) 0.0307(7) Uiso 1.000000 R
C19 C 0.6623(3) 0.3173(2) 0.4485(3) 0.0336(6) Uani 1.000000 .
H19 H 0.7450(3) 0.3096(2) 0.4346(3) 0.0404(8) Uiso 1.000000 R
C18 C 0.6759(3) 0.3438(2) 0.5620(3) 0.0328(6) Uani 1.000000 .
H18 H 0.7686(3) 0.3554(2) 0.6282(3) 0.0394(7) Uiso 1.000000 R
C17 C 0.5524(3) 0.3531(2) 0.5779(2) 0.0289(6) Uani 1.000000 .
H17 H 0.5597(3) 0.3723(2) 0.6554(2) 0.0347(7) Uiso 1.000000 R
C16 C 0.4176(3) 0.3345(2) 0.4801(2) 0.0235(5) Uani 1.000000 .
C15 C 0.2800(3) 0.3419(2) 0.4944(2) 0.0273(6) Uani 1.000000 .
H15a H 0.1942(3) 0.3211(2) 0.4157(2) 0.0327(7) Uiso 1.000000 R
H15b H 0.2933(3) 0.4268(2) 0.5291(2) 0.0327(7) Uiso 1.000000 R
C14 C 0.2014(3) 0.1292(2) 0.5122(2) 0.0244(5) Uani 1.000000 .
H14a H 0.0949(3) 0.1081(2) 0.4570(2) 0.0293(6) Uiso 1.000000 R
H14b H 0.2575(3) 0.1213(2) 0.4647(2) 0.0293(6) Uiso 1.000000 R
C13 C 0.2247(3) 0.0383(2) 0.5972(2) 0.0253(5) Uani 1.000000 .
H13a H 0.1927(3) -0.0449(2) 0.5506(2) 0.0303(7) Uiso 1.000000 R
H13b H 0.1599(3) 0.0399(2) 0.6382(2) 0.0303(7) Uiso 1.000000 R
C12 C 0.1463(3) -0.0665(2) 0.9286(2) 0.0301(6) Uani 1.000000 .
H12 H 0.0698(3) -0.1306(2) 0.9303(2) 0.0361(7) Uiso 1.000000 R
C11 C 0.1903(3) 0.0429(3) 1.0031(2) 0.0320(6) Uani 1.000000 .
H11 H 0.1466(3) 0.0535(3) 1.0560(2) 0.0384(7) Uiso 1.000000 R
C10 C 0.2996(3) 0.1374(2) 0.9996(2) 0.0321(6) Uani 1.000000 .
H10 H 0.3311(3) 0.2147(2) 1.0489(2) 0.0385(7) Uiso 1.000000 R

loop_
_atom_site_aniso_label
_atom_site_aniso_U_11
_atom_site_aniso_U_22
_atom_site_aniso_U_33
_atom_site_aniso_U_12
_atom_site_aniso_U_13
_atom_site_aniso_U_23
O2 0.0378(11) 0.0283(10) 0.0329(11) 0.0151(9) 0.0043(9) 0.0026(9)
C2 0.0241(14) 0.0448(18) 0.0415(17) 0.0081(12) 0.0066(12) 0.0107(14)
O1 0.0347(11) 0.0330(11) 0.0490(13) 0.0162(9) 0.0077(9) -0.0045(9)
N1 0.0285(12) 0.0355(13) 0.0315(12) 0.0130(10) 0.0158(10) 0.0087(10)
C1 0.0288(15) 0.0492(18) 0.0406(17) 0.0178(13) 0.0172(13) 0.0122(14)
N2 0.0250(10) 0.0190(10) 0.0263(11) 0.0067(8) 0.0150(9) 0.0048(8)
N3 0.0315(12) 0.0228(11) 0.0320(12) 0.0108(9) 0.0174(10) 0.0081(9)
O3 0.0505(13) 0.0413(12) 0.0365(12) 0.0114(10) 0.0084(10) -0.0069(9)
C3 0.0359(15) 0.0329(16) 0.0311(15) 0.0077(12) 0.0057(12) 0.0040(12)
N4 0.0224(10) 0.0190(10) 0.0264(11) 0.0055(8) 0.0113(9) 0.0025(8)
C4 0.0299(14) 0.0282(14) 0.0290(14) 0.0114(11) 0.0127(11) 0.0072(11)
N5 0.0377(13) 0.0261(12) 0.0273(12) 0.0089(10) 0.0142(10) 0.0055(9)
C5 0.0266(13) 0.0244(13) 0.0239(13) 0.0101(10) 0.0127(10) 0.0110(10)
C6 0.0259(13) 0.0240(13) 0.0274(13) 0.0068(10) 0.0153(11) 0.0038(10)
C9 0.0364(15) 0.0243(13) 0.0313(14) 0.0065(11) 0.0187(12) 0.0060(11)
C8 0.0295(13) 0.0218(12) 0.0266(13) 0.0122(10) 0.0144(11) 0.0113(10)
C7 0.0369(15) 0.0232(13) 0.0353(15) 0.0144(11) 0.0227(12) 0.0103(11)
C010 0.074(3) 0.047(2) 0.056(2) 0.0108(19) -0.004(2) -0.0077(18)
C20 0.0473(17) 0.0325(15) 0.0352(16) 0.0101(13) 0.0265(14) 0.0060(12)
C21 0.0216(12) 0.0245(13) 0.0312(14) 0.0044(10) 0.0128(11) 0.0001(11)
C22 0.0237(12) 0.0227(12) 0.0250(13) 0.0043(10) 0.0131(10) 0.0035(10)
C23 0.0302(13) 0.0217(13) 0.0247(13) 0.0102(10) 0.0110(11) 0.0089(10)
C24 0.0311(14) 0.0289(14) 0.0224(13) 0.0053(11) 0.0033(11) 0.0039(11)
C25 0.0364(15) 0.0235(13) 0.0249(13) 0.0054(11) 0.0091(12) -0.0004(11)
C26 0.0275(13) 0.0262(13) 0.0315(14) 0.0102(11) 0.0138(11) 0.0055(11)
C27 0.0201(12) 0.0287(13) 0.0253(13) 0.0043(10) 0.0089(10) 0.0007(10)
C19 0.0358(15) 0.0241(14) 0.0485(17) 0.0056(11) 0.0265(14) 0.0085(12)
C18 0.0266(14) 0.0305(14) 0.0396(16) 0.0033(11) 0.0139(12) 0.0128(12)
C17 0.0317(14) 0.0287(14) 0.0270(14) 0.0059(11) 0.0139(11) 0.0086(11)
C16 0.0298(13) 0.0145(11) 0.0283(13) 0.0064(10) 0.0136(11) 0.0079(10)
C15 0.0318(14) 0.0265(13) 0.0275(14) 0.0142(11) 0.0125(11) 0.0103(11)
C14 0.0206(12) 0.0236(13) 0.0250(13) 0.0049(10) 0.0074(10) -0.0017(10)
C13 0.0223(12) 0.0183(12) 0.0333(14) 0.0003(10) 0.0139(11) -0.0026(10)
C12 0.0325(14) 0.0289(14) 0.0377(15) 0.0100(11) 0.0221(12) 0.0123(12)
C11 0.0383(15) 0.0380(16) 0.0314(15) 0.0166(12) 0.0227(13) 0.0096(12)
C10 0.0391(15) 0.0291(14) 0.0279(14) 0.0098(12) 0.0147(12) 0.0008(11)

loop_
_atom_type_symbol
_atom_type_scat_dispersion_real
_atom_type_scat_dispersion_imag
_atom_type_scat_Cromer_Mann_a1
_atom_type_scat_Cromer_Mann_a2
_atom_type_scat_Cromer_Mann_a3
_atom_type_scat_Cromer_Mann_a4
_atom_type_scat_Cromer_Mann_b1
_atom_type_scat_Cromer_Mann_b2
_atom_type_scat_Cromer_Mann_b3
_atom_type_scat_Cromer_Mann_b4
_atom_type_scat_Cromer_Mann_c
_atom_type_scat_source
_atom_type_scat_dispersion_source
H 0.00000 0.00000 0.49300 0.32291 0.14019 0.04081 10.51090 26.12570 3.14236 57.79970 0.0030380000826 'International Tables Volume C Table 6.1.1.4 (pp. 500-502)' 'Henke, Gullikson and Davis, At. Data and Nucl. Data Tables, 1993, 54, 2'
C 0.00347 0.00161 2.31000 1.02000 1.58860 0.86500 20.84390 10.20750 0.56870 51.65120 0.215599998832 'International Tables Volume C Table 6.1.1.4 (pp. 500-502)' 'Henke, Gullikson and Davis, At. Data and Nucl. Data Tables, 1993, 54, 2'
O 0.01158 0.00611 3.04850 2.28680 1.54630 0.86700 13.27710 5.70110 0.32390 32.90890 0.250800013542 'International Tables Volume C Table 6.1.1.4 (pp. 500-502)' 'Henke, Gullikson and Davis, At. Data and Nucl. Data Tables, 1993, 54, 2'
N 0.00653 0.00323 12.21260 3.13220 2.01250 1.16630 0.00570 9.89330 28.99750 0.58260 -11.5290002823 'International Tables Volume C Table 6.1.1.4 (pp. 500-502)' 'Henke, Gullikson and Davis, At. Data and Nucl. Data Tables, 1993, 54, 2'

loop_
_geom_angle_atom_site_label_1
_geom_angle_atom_site_label_2
_geom_angle_atom_site_label_3
_geom_angle
_geom_angle_site_symmetry_1
_geom_angle_site_symmetry_3
C23 O2 H2 106(2) . .
C1 C2 H2a 120.83(17) . .
C3 C2 H2a 120.83(17) . .
C3 C2 C1 118.3(3) . .
C26 O1 H1 109.5 . .
C5 N1 C1 117.3(2) . .
N1 C1 C2 123.9(3) . .
H1a C1 C2 118.06(17) . .
H1a C1 N1 118.06(16) . .
C7 N2 C6 108.77(19) . .
C13 N2 C6 111.79(19) . .
C13 N2 C7 109.83(19) . .
C12 N3 C8 117.7(2) . .
C010 O3 H3a 109.5 . .
H3 C3 C2 120.57(17) . .
C4 C3 C2 118.9(3) . .
C4 C3 H3 120.57(17) . .
C15 N4 C21 109.78(19) . .
C14 N4 C21 111.19(18) . .
C14 N4 C15 110.49(19) . .
H4 C4 C3 120.48(17) . .
C5 C4 C3 119.0(2) . .
C5 C4 H4 120.48(15) . .
C16 N5 C20 117.5(2) . .
C4 C5 N1 122.6(2) . .
C6 C5 N1 115.0(2) . .
C6 C5 C4 122.3(2) . .
C5 C6 N2 113.9(2) . .
H6a C6 N2 108.78(12) . .
H6a C6 C5 108.78(13) . .
H6b C6 N2 108.78(13) . .
H6b C6 C5 108.78(13) . .
H6b C6 H6a 107.7 . .
C8 C9 H9 120.17(15) . .
C10 C9 H9 120.17(16) . .
C10 C9 C8 119.7(2) . .
C9 C8 N3 121.8(2) . .
C7 C8 N3 116.7(2) . .
C7 C8 C9 121.4(2) . .
C8 C7 N2 113.1(2) . .
H7a C7 N2 108.96(13) . .
H7a C7 C8 108.96(14) . .
H7b C7 N2 108.96(13) . .
H7b C7 C8 108.96(14) . .
H7b C7 H7a 107.8 . .
H01a C010 O3 109.5 . .
H01b C010 O3 109.5 . .
H01b C010 H01a 109.5 . .
H01c C010 O3 109.5 . .
H01c C010 H01a 109.5 . .
H01c C010 H01b 109.5 . .
H20 C20 N5 118.06(16) . .
C19 C20 N5 123.9(3) . .
C19 C20 H20 118.06(16) . .
H21a C21 N4 109.16(13) . .
H21b C21 N4 109.16(13) . .
H21b C21 H21a 107.9 . .
C22 C21 N4 112.22(19) . .
C22 C21 H21a 109.16(14) . .
C22 C21 H21b 109.16(13) . .
C23 C22 C21 120.1(2) . .
C27 C22 C21 120.9(2) . .
C27 C22 C23 119.0(2) . .
C22 C23 O2 121.3(2) . .
C24 C23 O2 119.0(2) . .
C24 C23 C22 119.7(2) . .
H24 C24 C23 119.73(15) . .
C25 C24 C23 120.5(2) . .
C25 C24 H24 119.73(15) . .
H25 C25 C24 119.80(15) . .
C26 C25 C24 120.4(2) . .
C26 C25 H25 119.80(15) . .
C25 C26 O1 123.2(2) . .
C27 C26 O1 117.9(2) . .
C27 C26 C25 118.8(2) . .
C26 C27 C22 121.5(2) . .
H27 C27 C22 119.26(14) . .
H27 C27 C26 119.26(15) . .
H19 C19 C20 120.89(16) . .
C18 C19 C20 118.2(3) . .
C18 C19 H19 120.89(16) . .
H18 C18 C19 120.59(16) . .
C17 C18 C19 118.8(3) . .
C17 C18 H18 120.59(16) . .
H17 C17 C18 120.12(16) . .
C16 C17 C18 119.8(2) . .
C16 C17 H17 120.12(15) . .
C17 C16 N5 121.8(2) . .
C15 C16 N5 117.1(2) . .
C15 C16 C17 121.1(2) . .
C16 C15 N4 111.43(19) . .
H15a C15 N4 109.34(13) . .
H15a C15 C16 109.34(14) . .
H15b C15 N4 109.34(13) . .
H15b C15 C16 109.34(13) . .
H15b C15 H15a 108.0 . .
H14a C14 N4 108.85(12) . .
H14b C14 N4 108.85(12) . .
H14b C14 H14a 107.7 . .
C13 C14 N4 113.6(2) . .
C13 C14 H14a 108.85(13) . .
C13 C14 H14b 108.85(13) . .
C14 C13 N2 114.72(19) . .
H13a C13 N2 108.59(12) . .
H13a C13 C14 108.59(13) . .
H13b C13 N2 108.59(12) . .
H13b C13 C14 108.59(13) . .
H13b C13 H13a 107.6 . .
H12 C12 N3 118.27(15) . .
C11 C12 N3 123.5(2) . .
C11 C12 H12 118.27(15) . .
H11 C11 C12 120.71(15) . .
C10 C11 C12 118.6(2) . .
C10 C11 H11 120.71(16) . .
C11 C10 C9 118.7(2) . .
H10 C10 C9 120.64(16) . .
H10 C10 C11 120.64(16) . .

loop_
_geom_bond_atom_site_label_1
_geom_bond_atom_site_label_2
_geom_bond_distance
_geom_bond_site_symmetry_2
O2 H2 0.93(4) .
O2 C23 1.379(3) .
C2 H2a 0.9500 .
C2 C1 1.376(4) .
C2 C3 1.381(4) .
O1 H1 0.94(4) .
O1 C26 1.368(3) .
N1 C1 1.343(3) .
N1 C5 1.340(3) .
C1 H1a 0.9500 .
N2 C6 1.467(3) .
N2 C7 1.474(3) .
N2 C13 1.467(3) .
N3 C8 1.347(3) .
N3 C12 1.346(3) .
O3 H3a 0.92(4) .
O3 C010 1.400(4) .
C3 H3 0.9500 .
C3 C4 1.384(4) .
N4 C21 1.481(3) .
N4 C15 1.484(3) .
N4 C14 1.474(3) .
C4 H4 0.9500 .
C4 C5 1.388(4) .
N5 C20 1.347(4) .
N5 C16 1.339(3) .
C5 C6 1.511(3) .
C6 H6a 0.9900 .
C6 H6b 0.9900 .
C9 H9 0.9500 .
C9 C8 1.385(4) .
C9 C10 1.380(4) .
C8 C7 1.510(3) .
C7 H7a 0.9900 .
C7 H7b 0.9900 .
C010 H01a 0.9800 .
C010 H01b 0.9800 .
C010 H01c 0.9800 .
C20 H20 0.9500 .
C20 C19 1.376(4) .
C21 H21a 0.9900 .
C21 H21b 0.9900 .
C21 C22 1.511(3) .
C22 C23 1.401(3) .
C22 C27 1.387(4) .
C23 C24 1.386(4) .
C24 H24 0.9500 .
C24 C25 1.388(4) .
C25 H25 0.9500 .
C25 C26 1.387(4) .
C26 C27 1.392(3) .
C27 H27 0.9500 .
C19 H19 0.9500 .
C19 C18 1.377(4) .
C18 H18 0.9500 .
C18 C17 1.380(4) .
C17 H17 0.9500 .
C17 C16 1.388(4) .
C16 C15 1.508(3) .
C15 H15a 0.9900 .
C15 H15b 0.9900 .
C14 H14a 0.9900 .
C14 H14b 0.9900 .
C14 C13 1.521(4) .
C13 H13a 0.9900 .
C13 H13b 0.9900 .
C12 H12 0.9500 .
C12 C11 1.372(4) .
C11 H11 0.9500 .
C11 C10 1.384(4) .
C10 H10 0.9500 .

loop_
_geom_hbond_atom_site_label_D
_geom_hbond_atom_site_label_H
_geom_hbond_atom_site_label_A
_geom_hbond_distance_DH
_geom_hbond_distance_HA
_geom_hbond_distance_DA
_geom_hbond_angle_DHA
_geom_hbond_site_symmetry_A
O1 H1 N3 0.94(4) 1.82(4) 2.759(3) 172.4(7) 1_565
O2 H2 N4 0.93(4) 1.91(4) 2.745(3) 148(3) .
O3 H3a N5 0.92(4) 1.96(4) 2.854(3) 162(3) .

_cod_database_fobs_code 1551405
